data_7150536
loop_
_publ_author_name
'Alonso, Francisco'
'Davies, Stephen G.'
'Elend, Almut S.'
'Leech, Michael A.'
'Roberts, Paul M.'
'Smith, Andrew D.'
'Thomson, James E.'

_publ_section_title
;
 Stereoselective functionalisation of cis- and
 trans-2-ferrocenyl-3-pivaloyl-4-alkyl-1,3-oxazolidin-5-ones:
 asymmetric synthesis of (R)- and (S)-2-alkyl-2-aminopent-4-enoic acids
 and (2R,3S)-2-amino-2-methyl-3-hydroxy-3-phenylpropanoic acid
;
_journal_issue 3
_journal_name_full 'Organic &amp; Biomolecular Chemistry'
_journal_page_first 527
_journal_page_last 536
_journal_paper_doi 10.1039/b814453b
_journal_volume 7
_journal_year 2009
_chemical_absolute_configuration unk
_chemical_compound_source
;
?
;
_chemical_formula_moiety ' C34 H35 Fe1 N1 O6 '
_chemical_formula_sum 'C34 H35 Fe N O6'
_chemical_formula_weight 609.50
_chemical_name_systematic
;
?
;
_space_group_IT_number 4
_symmetry_cell_setting monoclinic
_symmetry_space_group_name_Hall 'P 2yb'
_symmetry_space_group_name_H-M 'P 1 21 1'
_atom_sites_solution_hydrogens geom
_atom_sites_solution_primary direct
_audit_creation_date 04-11-10
_audit_creation_method CRYSTALS_ver_12-03-99
_cell_angle_alpha 90
_cell_angle_beta 107.526993(3)
_cell_angle_gamma 90
_cell_formula_units_Z 2
_cell_length_a 11.422000(1)
_cell_length_b 8.778999(1)
_cell_length_c 15.357000(1)
_cell_measurement_reflns_used 0
_cell_measurement_temperature 120
_cell_measurement_theta_max 0
_cell_measurement_theta_min 0
_cell_volume 1468.4139(2)
_computing_cell_refinement
;
USER DEFINED 6
;
_computing_data_collection
;
DATA COLLECTION
;
_computing_data_reduction
;
USER DEFINED 5
;
_computing_molecular_graphics
;
CAMERON (Watkin et al 1996)
;
_computing_publication_material
;
CRYSTALS (Watkin et al 2001)
;
_computing_structure_refinement
;
CRYSTALS (Watkin et al 2001)
;
_computing_structure_solution
;
USER DEFINED 7
;
_diffrn_ambient_temperature 120
_diffrn_measured_fraction_theta_full 0.988
_diffrn_measured_fraction_theta_max 0.977
_diffrn_measurement_device_type
;
Unknown
;
_diffrn_measurement_method \w/2\q
_diffrn_radiation_monochromator graphite
_diffrn_radiation_type 'Mo K\a'
_diffrn_radiation_wavelength 0.71073
_diffrn_reflns_av_R_equivalents 0.00
_diffrn_reflns_limit_h_max 14
_diffrn_reflns_limit_h_min 0
_diffrn_reflns_limit_k_max 11
_diffrn_reflns_limit_k_min 0
_diffrn_reflns_limit_l_max 18
_diffrn_reflns_limit_l_min -19
_diffrn_reflns_number 3240
_diffrn_reflns_theta_full 21.857
_diffrn_reflns_theta_max 26.655
_diffrn_reflns_theta_min 1.391
_diffrn_standards_decay_% 0.00
_diffrn_standards_interval_count 0
_diffrn_standards_interval_time 0
_diffrn_standards_number 0
_exptl_absorpt_coefficient_mu 0.561
_exptl_absorpt_correction_T_max 0.89
_exptl_absorpt_correction_T_min 0.85
_exptl_absorpt_correction_type none
_exptl_crystal_colour ' orange '
_exptl_crystal_density_diffrn 1.378
_exptl_crystal_description ' block '
_exptl_crystal_F_000 640.000
_exptl_crystal_size_max 0.40
_exptl_crystal_size_mid 0.30
_exptl_crystal_size_min 0.20
_refine_diff_density_max 0.38
_refine_diff_density_min -0.28
_refine_ls_extinction_method None
_refine_ls_goodness_of_fit_ref 1.1712
_refine_ls_hydrogen_treatment constr
_refine_ls_matrix_type full
_refine_ls_number_parameters 379
_refine_ls_number_reflns 3143
_refine_ls_R_factor_all 0.0394
_refine_ls_R_factor_gt 0.0373
_refine_ls_shift/su_max 0.000280
_refine_ls_structure_factor_coef F
_refine_ls_weighting_details
;
Method = Prince modified Chebychev polynomial, (Watkin, 1994)
W = [weight] * [1-(deltaF/6*sigmaF)^2]^2

1.98 -0.607E-01 1.53
;
_refine_ls_weighting_scheme calc
_refine_ls_wR_factor_all 0.0374
_refine_ls_wR_factor_gt 0.0372
_refine_ls_wR_factor_ref 0.0372
_reflns_limit_h_max 13
_reflns_limit_h_min -14
_reflns_limit_k_max 11
_reflns_limit_k_min 0
_reflns_limit_l_max 19
_reflns_limit_l_min 0
_reflns_number_gt 3143
_reflns_number_total 0
_reflns_threshold_expression I>3.00u(I)
_cod_data_source_file b814453b.txt
_cod_data_source_block CRYSTALS_cif1
_cod_depositor_comments
;
The following automatic conversions were performed:
'_symmetry_cell_setting' value 'Monoclinic' changed to 'monoclinic'
according to '/home/saulius/struct/CIF-dictionaries/cif_core.dic'
dictionary named 'cif_core.dic' version 2.4.1 from 2010-06-29.

Automatic conversion script
Id: cif_fix_enum 1527 2010-12-29 10:47:43Z saulius 
;
_cod_original_sg_symbol_H-M 'P 1 21 1 '
_cod_original_formula_sum ' C34 H35 Fe1 N1 O6 '
_cod_database_code 7150536

loop_
_symmetry_equiv_pos_as_xyz
x,y,z
-x,y+1/2,-z

loop_
_atom_site_label
_atom_site_type_symbol
_atom_site_fract_x
_atom_site_fract_y
_atom_site_fract_z
_atom_site_U_iso_or_equiv
_atom_site_occupancy
_atom_site_adp_type
_atom_site_attached_hydrogens
Fe1 Fe 1.21344(3) -0.09454(7) 0.16307(2) 0.0253 1.0000 Uani .
O1 O 0.86760(18) 0.1680(3) 0.16218(14) 0.0294 1.0000 Uani .
O2 O 1.01134(17) 0.0428(2) 0.26823(13) 0.0249 1.0000 Uani .
O3 O 0.88746(17) 0.4871(2) 0.21406(13) 0.0241 1.0000 Uani .
O4 O 0.8581(2) 0.6950(3) 0.29181(17) 0.0432 1.0000 Uani .
O5 O 0.76177(19) 0.6572(3) 0.14212(14) 0.0293 1.0000 Uani .
O6 O 1.24627(18) 0.4547(2) 0.36837(15) 0.0261 1.0000 Uani .
N1 N 1.14504(19) 0.2348(3) 0.33177(14) 0.0174 1.0000 Uani .
C1 C 0.9637(2) 0.1693(3) 0.22257(18) 0.0223 1.0000 Uani .
C2 C 1.0474(2) 0.3056(3) 0.25652(17) 0.0183 1.0000 Uani .
C3 C 0.9771(2) 0.4291(3) 0.29472(16) 0.0191 1.0000 Uani .
C4 C 0.9173(2) 0.3648(3) 0.36190(18) 0.0196 1.0000 Uani .
C5 C 0.9816(2) 0.3633(3) 0.45422(18) 0.0222 1.0000 Uani .
C6 C 0.9322(3) 0.2938(3) 0.51619(18) 0.0259 1.0000 Uani .
C7 C 0.8162(3) 0.2285(3) 0.4864(2) 0.0279 1.0000 Uani .
C8 C 0.7502(3) 0.2345(4) 0.3943(2) 0.0293 1.0000 Uani .
C9 C 0.8003(2) 0.3006(4) 0.33287(19) 0.0252 1.0000 Uani .
C10 C 1.0918(2) 0.3694(3) 0.17930(18) 0.0238 1.0000 Uani .
C11 C 0.8388(2) 0.6220(3) 0.22345(19) 0.0245 1.0000 Uani .
C12 C 0.6979(3) 0.8022(4) 0.1378(2) 0.0364 1.0000 Uani .
C13 C 0.6295(3) 0.8244(4) 0.0384(2) 0.0310 1.0000 Uani .
C14 C 0.6796(3) 0.9069(6) -0.0166(2) 0.0432 1.0000 Uani .
C15 C 0.6179(3) 0.9247(5) -0.1098(2) 0.0438 1.0000 Uani .
C16 C 0.5057(3) 0.8580(5) -0.1462(2) 0.0440 1.0000 Uani .
C17 C 0.4552(4) 0.7730(7) -0.0919(3) 0.0704 1.0000 Uani .
C18 C 0.5161(3) 0.7570(6) 0.0001(3) 0.0610 1.0000 Uani .
C19 C 1.1343(2) 0.0686(3) 0.32696(18) 0.0212 1.0000 Uani .
C20 C 1.2401(2) 0.3200(3) 0.38674(19) 0.0194 1.0000 Uani .
C21 C 1.3367(2) 0.2560(3) 0.47287(19) 0.0240 1.0000 Uani .
C22 C 1.4594(3) 0.2513(4) 0.4519(2) 0.0391 1.0000 Uani .
C23 C 1.3133(3) 0.1016(4) 0.5101(2) 0.0347 1.0000 Uani .
C24 C 1.3454(3) 0.3739(4) 0.5485(2) 0.0374 1.0000 Uani .
C25 C 1.2272(3) -0.0076(4) 0.2904(2) 0.0237 1.0000 Uani .
C26 C 1.2491(4) -0.1686(4) 0.2941(2) 0.0339 1.0000 Uani .
C27 C 1.3500(4) -0.1977(5) 0.2618(2) 0.0433 1.0000 Uani .
C28 C 1.3909(3) -0.0561(5) 0.2373(2) 0.0408 1.0000 Uani .
C29 C 1.3165(3) 0.0609(4) 0.2544(2) 0.0290 1.0000 Uani .
C30 C 1.0526(4) -0.0283(6) 0.0701(3) 0.0484 1.0000 Uani .
C31 C 1.0522(5) -0.1829(7) 0.0842(3) 0.0605 1.0000 Uani .
C32 C 1.1454(6) -0.2465(6) 0.0623(3) 0.0726 1.0000 Uani .
C33 C 1.2102(4) -0.135(1) 0.0340(3) 0.0894 1.0000 Uani .
C34 C 1.1507(5) 0.0057(6) 0.0375(3) 0.0612 1.0000 Uani .
H31 H 1.0287 0.5150 0.3288 0.0184 1.0000 Uiso .
H51 H 1.0641 0.4120 0.4762 0.0213 1.0000 Uiso .
H61 H 0.9800 0.2915 0.5822 0.0257 1.0000 Uiso .
H71 H 0.7805 0.1774 0.5311 0.0291 1.0000 Uiso .
H81 H 0.6662 0.1901 0.3729 0.0306 1.0000 Uiso .
H91 H 0.7525 0.3034 0.2668 0.0240 1.0000 Uiso .
H101 H 1.1364 0.2883 0.1569 0.0258 1.0000 Uiso .
H102 H 1.1485 0.4571 0.2035 0.0258 1.0000 Uiso .
H103 H 1.0197 0.4051 0.1290 0.0258 1.0000 Uiso .
H121 H 0.7581 0.8869 0.1602 0.0346 1.0000 Uiso .
H122 H 0.6397 0.7982 0.1747 0.0346 1.0000 Uiso .
H141 H 0.7613 0.9559 0.0098 0.0389 1.0000 Uiso .
H151 H 0.6562 0.9844 -0.1497 0.0417 1.0000 Uiso .
H161 H 0.4603 0.8722 -0.2124 0.0382 1.0000 Uiso .
H171 H 0.3737 0.7213 -0.1191 0.0573 1.0000 Uiso .
H181 H 0.4779 0.6973 0.0397 0.0520 1.0000 Uiso .
H191 H 1.1483 0.0247 0.3895 0.0197 1.0000 Uiso .
H221 H 1.5241 0.2111 0.5059 0.0350 1.0000 Uiso .
H222 H 1.4815 0.3577 0.4383 0.0350 1.0000 Uiso .
H223 H 1.4516 0.1853 0.3977 0.0350 1.0000 Uiso .
H231 H 1.3827 0.0751 0.5649 0.0310 1.0000 Uiso .
H232 H 1.3045 0.0216 0.4620 0.0310 1.0000 Uiso .
H233 H 1.2350 0.1065 0.5272 0.0310 1.0000 Uiso .
H241 H 1.4076 0.3381 0.6059 0.0335 1.0000 Uiso .
H242 H 1.3722 0.4736 0.5295 0.0335 1.0000 Uiso .
H243 H 1.2640 0.3847 0.5585 0.0335 1.0000 Uiso .
H261 H 1.2016 -0.2466 0.3171 0.0288 1.0000 Uiso .
H271 H 1.3857 -0.3002 0.2573 0.0364 1.0000 Uiso .
H281 H 1.4605 -0.0417 0.2118 0.0335 1.0000 Uiso .
H291 H 1.3244 0.1724 0.2429 0.0268 1.0000 Uiso .
H301 H 0.9892 0.0425 0.0810 0.0402 1.0000 Uiso .
H311 H 0.9919 -0.2408 0.1066 0.0509 1.0000 Uiso .
H321 H 1.1674 -0.3573 0.0667 0.0617 1.0000 Uiso .
H331 H 1.2857 -0.1476 0.0129 0.0527 1.0000 Uiso .
H341 H 1.1787 0.1093 0.0219 0.0467 1.0000 Uiso .

loop_
_atom_site_aniso_label
_atom_site_aniso_U_11
_atom_site_aniso_U_22
_atom_site_aniso_U_33
_atom_site_aniso_U_23
_atom_site_aniso_U_13
_atom_site_aniso_U_12
Fe1 0.02631(18) 0.02597(19) 0.01775(17) -0.00497(18) -0.00201(13) 0.00808(19)
O1 0.0211(9) 0.0362(11) 0.025(1) -0.0069(9) -0.0022(8) -0.0017(8)
O2 0.0202(9) 0.025(1) 0.025(1) -0.0005(8) -0.0001(7) -0.0064(8)
O3 0.0236(9) 0.027(1) 0.0202(9) 0.0046(8) 0.0040(8) 0.0065(8)
O4 0.0499(14) 0.0297(12) 0.0350(12) -0.005(1) -0.0099(11) 0.0134(11)
O5 0.028(1) 0.0302(11) 0.025(1) 0.0025(9) -0.0006(8) 0.0101(9)
O6 0.0217(9) 0.019(1) 0.0339(11) 0.0005(8) 0.0028(8) -0.0032(7)
N1 0.0156(9) 0.017(1) 0.018(1) 0.0010(8) 0.0022(8) 0.0021(8)
C1 0.0208(12) 0.0251(13) 0.0217(12) -0.0041(11) 0.008(1) -0.001(1)
C2 0.0155(11) 0.0223(12) 0.0166(11) 0.002(1) 0.0039(9) 0.002(1)
C3 0.017(1) 0.0186(14) 0.019(1) 0.002(1) 0.0013(8) 0.004(1)
C4 0.0196(11) 0.0202(13) 0.0189(11) 0.0008(9) 0.0055(9) 0.0040(9)
C5 0.0196(11) 0.0233(13) 0.0221(13) -0.0010(9) 0.004(1) 0.0037(9)
C6 0.0328(14) 0.0253(13) 0.0199(13) 0.001(1) 0.0086(11) 0.0099(11)
C7 0.0349(15) 0.0249(14) 0.0290(14) 0.0025(12) 0.0175(12) 0.0004(12)
C8 0.0255(13) 0.0313(15) 0.0332(15) -0.0041(12) 0.0120(12) -0.0044(12)
C9 0.0180(12) 0.0329(14) 0.0235(13) -0.0034(12) 0.004(1) -0.0024(11)
C10 0.0216(12) 0.0279(16) 0.0226(12) 0.006(1) 0.008(1) 0.003(1)
C11 0.0181(12) 0.0278(14) 0.0240(13) 0.0034(11) 0.001(1) 0.002(1)
C12 0.0347(15) 0.0347(16) 0.0333(16) 0.0045(13) 0.0005(13) 0.0161(14)
C13 0.0258(13) 0.0278(15) 0.0329(16) 0.0031(12) -0.0011(12) 0.0099(12)
C14 0.0274(13) 0.0436(17) 0.0483(17) 0.014(2) -0.0043(12) -0.0045(18)
C15 0.0301(14) 0.053(2) 0.0440(17) 0.0155(19) 0.0047(13) -0.0031(17)
C16 0.0330(15) 0.061(2) 0.0298(16) 0.0070(15) -0.0026(13) 0.0008(15)
C17 0.038(2) 0.108(4) 0.048(2) 0.025(3) -0.0136(18) -0.030(2)
C18 0.0317(18) 0.099(4) 0.044(2) 0.031(2) -0.0012(16) -0.013(2)
C19 0.0212(12) 0.0187(12) 0.0198(12) -0.001(1) 0.000(1) -0.003(1)
C20 0.0161(11) 0.0189(13) 0.0227(13) 0.001(1) 0.005(1) 0.001(1)
C21 0.0176(12) 0.0214(13) 0.0264(14) -0.0046(11) -0.003(1) 0.001(1)
C22 0.0192(13) 0.048(2) 0.0426(18) -0.0062(16) -0.0023(12) 0.0048(13)
C23 0.0384(16) 0.0299(15) 0.0237(14) 0.0031(12) -0.0086(12) -0.0011(13)
C24 0.0312(14) 0.037(2) 0.0324(15) -0.0112(13) -0.0086(12) 0.0088(12)
C25 0.0261(14) 0.0223(13) 0.0161(13) -0.004(1) -0.0034(11) 0.0026(11)
C26 0.053(2) 0.0221(15) 0.0170(15) -0.0001(12) -0.0037(14) 0.0096(14)
C27 0.050(2) 0.0401(19) 0.0239(16) -0.0089(14) -0.0130(15) 0.0271(17)
C28 0.0222(13) 0.062(3) 0.0303(15) -0.0186(15) -0.0036(11) 0.0136(14)
C29 0.0206(13) 0.0382(17) 0.0243(14) -0.0097(13) 0.0007(11) -0.0022(12)
C30 0.0413(19) 0.070(3) 0.0204(16) -0.0127(16) -0.0105(14) 0.0276(19)
C31 0.054(2) 0.083(4) 0.030(2) 0.009(2) -0.0103(18) -0.034(3)
C32 0.091(4) 0.044(2) 0.046(3) -0.022(2) -0.035(3) 0.027(2)
C33 0.0299(17) 0.208(9) 0.0224(17) -0.054(3) -0.0044(14) 0.027(3)
C34 0.080(3) 0.064(3) 0.0215(18) 0.0111(18) -0.012(2) -0.033(3)

loop_
_atom_type_symbol
_atom_type_scat_dispersion_real
_atom_type_scat_dispersion_imag
_atom_type_scat_Cromer_Mann_a1
_atom_type_scat_Cromer_Mann_b1
_atom_type_scat_Cromer_Mann_a2
_atom_type_scat_Cromer_Mann_b2
_atom_type_scat_Cromer_Mann_a3
_atom_type_scat_Cromer_Mann_b3
_atom_type_scat_Cromer_Mann_a4
_atom_type_scat_Cromer_Mann_b4
_atom_type_scat_Cromer_Mann_c
_atom_type_scat_source
'C ' 0.0033 0.0016 2.3100 20.8439 1.0200 10.2075 1.5886 0.5687 0.8650 51.6512 0.2156 International_Tables_Vol_IV_Table_2.2B
'H ' 0.0000 0.0000 0.4930 10.5109 0.3229 26.1257 0.1402 3.1424 0.0408 57.7998 0.0030 International_Tables_Vol_IV_Table_2.2B
'Fe ' 0.3463 0.8444 11.7695 4.7611 7.3573 0.3072 3.5222 15.3535 2.3045 76.8805 1.0369 International_Tables_Vol_IV_Table_2.2B
'N ' 0.0061 0.0033 12.2126 0.0057 3.1322 9.8933 2.0125 28.9975 1.1663 0.5826 -11.5290 International_Tables_Vol_IV_Table_2.2B
'O ' 0.0106 0.0060 3.0485 13.2771 2.2868 5.7011 1.5463 0.3239 0.8670 32.9089 0.2508 International_Tables_Vol_IV_Table_2.2B

loop_
_geom_angle_atom_site_label_1
_geom_angle_site_symmetry_1
_geom_angle_atom_site_label_2
_geom_angle_site_symmetry_2
_geom_angle_atom_site_label_3
_geom_angle_site_symmetry_3
_geom_angle
_geom_angle_publ_flag
C25 . Fe1 . C26 . 41.0(1) yes
C25 . Fe1 . C27 . 68.60(13) yes
C26 . Fe1 . C27 . 40.54(17) yes
C25 . Fe1 . C28 . 68.16(13) yes
C26 . Fe1 . C28 . 68.26(16) yes
C27 . Fe1 . C28 . 40.83(18) yes
C25 . Fe1 . C29 . 40.69(13) yes
C26 . Fe1 . C29 . 68.54(14) yes
C27 . Fe1 . C29 . 68.48(16) yes
C28 . Fe1 . C29 . 40.27(13) yes
C25 . Fe1 . C30 . 110.68(14) yes
C26 . Fe1 . C30 . 130.68(18) yes
C27 . Fe1 . C30 . 167.3(2) yes
C28 . Fe1 . C30 . 151.64(19) yes
C29 . Fe1 . C30 . 119.86(16) yes
C25 . Fe1 . C31 . 120.28(19) yes
C26 . Fe1 . C31 . 110.09(17) yes
C27 . Fe1 . C31 . 129.1(2) yes
C28 . Fe1 . C31 . 166.2(2) yes
C29 . Fe1 . C31 . 153.1(2) yes
C25 . Fe1 . C32 . 151.2(2) yes
C26 . Fe1 . C32 . 117.6(2) yes
C27 . Fe1 . C32 . 108.06(16) yes
C28 . Fe1 . C32 . 129.1(2) yes
C29 . Fe1 . C32 . 166.9(2) yes
C25 . Fe1 . C33 . 167.9(3) yes
C26 . Fe1 . C33 . 149.4(3) yes
C27 . Fe1 . C33 . 116.19(19) yes
C28 . Fe1 . C33 . 107.62(15) yes
C29 . Fe1 . C33 . 129.0(2) yes
C25 . Fe1 . C34 . 129.85(19) yes
C26 . Fe1 . C34 . 168.4(2) yes
C27 . Fe1 . C34 . 150.3(2) yes
C28 . Fe1 . C34 . 117.71(18) yes
C29 . Fe1 . C34 . 108.92(16) yes
C30 . Fe1 . C31 . 39.5(2) yes
C30 . Fe1 . C32 . 66.03(18) yes
C31 . Fe1 . C32 . 38.5(3) yes
C30 . Fe1 . C33 . 67.27(17) yes
C31 . Fe1 . C33 . 66.3(2) yes
C32 . Fe1 . C33 . 40.1(3) yes
C30 . Fe1 . C34 . 39.8(2) yes
C31 . Fe1 . C34 . 66.67(18) yes
C32 . Fe1 . C34 . 67.4(2) yes
C33 . Fe1 . C34 . 41.0(3) yes
C1 . O2 . C19 . 111.3(2) yes
C3 . O3 . C11 . 115.6(2) yes
C11 . O5 . C12 . 115.2(2) yes
C2 . N1 . C19 . 110.3(2) yes
C2 . N1 . C20 . 121.4(2) yes
C19 . N1 . C20 . 127.6(2) yes
O1 . C1 . O2 . 121.9(3) yes
O1 . C1 . C2 . 127.1(3) yes
O2 . C1 . C2 . 111.0(2) yes
N1 . C2 . C1 . 100.7(2) yes
N1 . C2 . C3 . 110.4(2) yes
C1 . C2 . C3 . 109.4(2) yes
N1 . C2 . C10 . 114.3(2) yes
C1 . C2 . C10 . 110.1(2) yes
C3 . C2 . C10 . 111.4(2) yes
O3 . C3 . C2 . 103.58(19) yes
O3 . C3 . C4 . 111.7(2) yes
C2 . C3 . C4 . 112.8(2) yes
O3 . C3 . H31 . 109.651 no
C2 . C3 . H31 . 115.446 no
C4 . C3 . H31 . 103.919 no
C3 . C4 . C5 . 119.6(2) yes
C3 . C4 . C9 . 121.4(2) yes
C5 . C4 . C9 . 119.0(2) yes
C4 . C5 . C6 . 120.5(3) yes
C4 . C5 . H51 . 119.839 no
C6 . C5 . H51 . 119.706 no
C5 . C6 . C7 . 120.1(3) yes
C5 . C6 . H61 . 119.697 no
C7 . C6 . H61 . 120.226 no
C6 . C7 . C8 . 119.4(3) yes
C6 . C7 . H71 . 120.158 no
C8 . C7 . H71 . 120.448 no
C7 . C8 . C9 . 120.4(3) yes
C7 . C8 . H81 . 119.616 no
C9 . C8 . H81 . 119.962 no
C4 . C9 . C8 . 120.6(3) yes
C4 . C9 . H91 . 119.547 no
C8 . C9 . H91 . 119.813 no
C2 . C10 . H101 . 109.289 no
C2 . C10 . H102 . 108.753 no
H101 . C10 . H102 . 109.688 no
C2 . C10 . H103 . 109.084 no
H101 . C10 . H103 . 110.329 no
H102 . C10 . H103 . 109.670 no
O3 . C11 . O4 . 126.8(3) yes
O3 . C11 . O5 . 106.5(2) yes
O4 . C11 . O5 . 126.6(3) yes
O5 . C12 . C13 . 105.0(3) yes
O5 . C12 . H121 . 110.499 no
C13 . C12 . H121 . 110.273 no
O5 . C12 . H122 . 110.734 no
C13 . C12 . H122 . 110.508 no
H121 . C12 . H122 . 109.749 no
C12 . C13 . C14 . 120.8(3) yes
C12 . C13 . C18 . 120.7(3) yes
C14 . C13 . C18 . 118.5(3) yes
C13 . C14 . C15 . 121.2(3) yes
C13 . C14 . H141 . 119.551 no
C15 . C14 . H141 . 119.289 no
C14 . C15 . C16 . 119.4(3) yes
C14 . C15 . H151 . 120.320 no
C16 . C15 . H151 . 120.269 no
C15 . C16 . C17 . 120.1(3) yes
C15 . C16 . H161 . 119.856 no
C17 . C16 . H161 . 120.090 no
C16 . C17 . C18 . 120.2(4) yes
C16 . C17 . H171 . 120.041 no
C18 . C17 . H171 . 119.749 no
C13 . C18 . C17 . 120.7(4) yes
C13 . C18 . H181 . 119.399 no
C17 . C18 . H181 . 119.942 no
O2 . C19 . N1 . 103.9(2) yes
O2 . C19 . C25 . 111.2(2) yes
N1 . C19 . C25 . 113.9(2) yes
O2 . C19 . H191 . 112.550 no
N1 . C19 . H191 . 110.391 no
C25 . C19 . H191 . 105.099 no
O6 . C20 . N1 . 118.2(3) yes
O6 . C20 . C21 . 118.2(3) yes
N1 . C20 . C21 . 123.6(2) yes
C20 . C21 . C22 . 107.0(2) yes
C20 . C21 . C23 . 118.8(2) yes
C22 . C21 . C23 . 109.3(3) yes
C20 . C21 . C24 . 105.5(2) yes
C22 . C21 . C24 . 108.8(2) yes
C23 . C21 . C24 . 107.1(3) yes
C21 . C22 . H221 . 109.368 no
C21 . C22 . H222 . 108.764 no
H221 . C22 . H222 . 109.447 no
C21 . C22 . H223 . 109.555 no
H221 . C22 . H223 . 110.320 no
H222 . C22 . H223 . 109.363 no
C21 . C23 . H231 . 109.886 no
C21 . C23 . H232 . 109.688 no
H231 . C23 . H232 . 109.715 no
C21 . C23 . H233 . 109.281 no
H231 . C23 . H233 . 109.422 no
H232 . C23 . H233 . 108.830 no
C21 . C24 . H241 . 108.707 no
C21 . C24 . H242 . 108.912 no
H241 . C24 . H242 . 109.442 no
C21 . C24 . H243 . 109.368 no
H241 . C24 . H243 . 110.128 no
H242 . C24 . H243 . 110.252 no
Fe1 . C25 . C19 . 131.3(2) yes
Fe1 . C25 . C26 . 68.5(2) yes
C19 . C25 . C26 . 124.1(3) yes
Fe1 . C25 . C29 . 69.40(18) yes
C19 . C25 . C29 . 128.7(3) yes
C26 . C25 . C29 . 107.0(3) yes
Fe1 . C26 . C25 . 70.5(2) yes
Fe1 . C26 . C27 . 69.6(2) yes
C25 . C26 . C27 . 108.5(4) yes
Fe1 . C26 . H261 . 126.784 no
C25 . C26 . H261 . 125.551 no
C27 . C26 . H261 . 125.962 no
Fe1 . C27 . C26 . 69.86(19) yes
Fe1 . C27 . C28 . 69.61(19) yes
C26 . C27 . C28 . 107.7(3) yes
Fe1 . C27 . H271 . 125.978 no
C26 . C27 . H271 . 125.615 no
C28 . C27 . H271 . 126.700 no
Fe1 . C28 . C27 . 69.6(2) yes
Fe1 . C28 . C29 . 70.70(17) yes
C27 . C28 . C29 . 109.0(3) yes
Fe1 . C28 . H281 . 125.466 no
C27 . C28 . H281 . 125.576 no
C29 . C28 . H281 . 125.463 no
Fe1 . C29 . C25 . 69.91(18) yes
Fe1 . C29 . C28 . 69.02(18) yes
C25 . C29 . C28 . 107.9(3) yes
Fe1 . C29 . H291 . 126.254 no
C25 . C29 . H291 . 126.166 no
C28 . C29 . H291 . 125.972 no
Fe1 . C30 . C31 . 69.7(3) yes
Fe1 . C30 . C34 . 70.1(2) yes
C31 . C30 . C34 . 108.0(5) yes
Fe1 . C30 . H301 . 126.927 no
C31 . C30 . H301 . 123.171 no
C34 . C30 . H301 . 128.773 no
Fe1 . C31 . C30 . 70.8(3) yes
Fe1 . C31 . C32 . 70.1(3) yes
C30 . C31 . C32 . 109.5(5) yes
Fe1 . C31 . H311 . 125.886 no
C30 . C31 . H311 . 126.363 no
C32 . C31 . H311 . 124.119 no
Fe1 . C32 . C31 . 71.4(3) yes
Fe1 . C32 . C33 . 69.5(3) yes
C31 . C32 . C33 . 109.1(5) yes
Fe1 . C32 . H321 . 124.097 no
C31 . C32 . H321 . 126.467 no
C33 . C32 . H321 . 124.431 no
Fe1 . C33 . C32 . 70.4(3) yes
Fe1 . C33 . C34 . 71.1(2) yes
C32 . C33 . C34 . 107.4(4) yes
Fe1 . C33 . H331 . 124.835 no
C32 . C33 . H331 . 127.634 no
C34 . C33 . H331 . 124.938 no
Fe1 . C34 . C30 . 70.1(2) yes
Fe1 . C34 . C33 . 68.0(3) yes
C30 . C34 . C33 . 105.9(4) yes
Fe1 . C34 . H341 . 124.201 no
C30 . C34 . H341 . 128.460 no
C33 . C34 . H341 . 125.545 no

loop_
_geom_bond_atom_site_label_1
_geom_bond_site_symmetry_1
_geom_bond_atom_site_label_2
_geom_bond_site_symmetry_2
_geom_bond_distance
_geom_bond_publ_flag
Fe1 . C25 . 2.061(3) yes
Fe1 . C26 . 2.035(3) yes
Fe1 . C27 . 2.032(3) yes
Fe1 . C28 . 2.032(3) yes
Fe1 . C29 . 2.054(3) yes
Fe1 . C30 . 2.042(4) yes
Fe1 . C31 . 2.029(4) yes
Fe1 . C32 . 2.013(4) yes
Fe1 . C33 . 2.002(4) yes
Fe1 . C34 . 2.043(4) yes
O1 . C1 . 1.205(3) yes
O2 . C1 . 1.338(3) yes
O2 . C19 . 1.440(3) yes
O3 . C3 . 1.442(3) yes
O3 . C11 . 1.334(4) yes
O4 . C11 . 1.193(4) yes
O5 . C11 . 1.330(3) yes
O5 . C12 . 1.459(4) yes
O6 . C20 . 1.223(4) yes
N1 . C2 . 1.479(3) yes
N1 . C19 . 1.464(3) yes
N1 . C20 . 1.378(3) yes
C1 . C2 . 1.522(4) yes
C2 . C3 . 1.565(3) yes
C2 . C10 . 1.530(3) yes
C3 . C4 . 1.508(4) yes
C3 . H31 . 1.002 no
C4 . C5 . 1.386(4) yes
C4 . C9 . 1.395(4) yes
C5 . C6 . 1.386(4) yes
C5 . H51 . 0.996 no
C6 . C7 . 1.389(4) yes
C6 . H61 . 0.997 no
C7 . C8 . 1.389(4) yes
C7 . H71 . 1.004 no
C8 . C9 . 1.370(4) yes
C8 . H81 . 0.995 no
C9 . H91 . 0.997 no
C10 . H101 . 0.995 no
C10 . H102 . 1.003 no
C10 . H103 . 0.995 no
C12 . C13 . 1.503(4) yes
C12 . H121 . 1.001 no
C12 . H122 . 0.996 no
C13 . C14 . 1.363(5) yes
C13 . C18 . 1.384(5) yes
C14 . C15 . 1.401(4) yes
C14 . H141 . 0.996 no
C15 . C16 . 1.365(5) yes
C15 . H151 . 1.001 no
C16 . C17 . 1.369(6) yes
C16 . H161 . 1.001 no
C17 . C18 . 1.382(6) yes
C17 . H171 . 1.006 no
C18 . H181 . 0.997 no
C19 . C25 . 1.499(4) yes
C19 . H191 . 1.002 no
C20 . C21 . 1.550(4) yes
C21 . C22 . 1.530(4) yes
C21 . C23 . 1.525(4) yes
C21 . C24 . 1.537(4) yes
C22 . H221 . 0.994 no
C22 . H222 . 1.006 no
C22 . H223 . 0.995 no
C23 . H231 . 0.995 no
C23 . H232 . 1.002 no
C23 . H233 . 1.006 no
C24 . H241 . 1.001 no
C24 . H242 . 0.999 no
C24 . H243 . 0.991 no
C25 . C26 . 1.434(4) yes
C25 . C29 . 1.431(5) yes
C26 . C27 . 1.409(6) yes
C26 . H261 . 1.002 no
C27 . C28 . 1.418(6) yes
C27 . H271 . 0.999 no
C28 . C29 . 1.407(5) yes
C28 . H281 . 0.995 no
C29 . H291 . 1.004 no
C30 . C31 . 1.374(7) yes
C30 . C34 . 1.391(7) yes
C30 . H301 . 1.006 no
C31 . C32 . 1.331(9) yes
C31 . H311 . 0.997 no
C32 . C33 . 1.376(9) yes
C32 . H321 . 1.002 no
C33 . C34 . 1.416(9) yes
C33 . H331 . 1.015 no
C34 . H341 . 1.016 no
